data_1555603
loop_
_publ_author_name
'Shelke, Anil M.'
'Suryavanshi, Gurunath'

_publ_section_title
;
 Fluoride-Assisted Synthesis of 1,4,5,6-Tetrahydropyridazines via [4 + 2]
 Cyclodimerization of in Situ-Generated Azoalkenes Followed by a C-N Bond
 Cleavage.
;
_journal_issue 16
_journal_name_full 'Organic letters'
_journal_page_first 3968
_journal_page_last 3971
_journal_paper_doi 10.1021/acs.orglett.6b01551
_journal_volume 18
_journal_year 2016
_chemical_formula_moiety 'C20 H16 N4 O2'
_chemical_formula_sum 'C20 H16 N4 O2'
_chemical_formula_weight 344.37
_space_group_IT_number 14
_space_group_name_Hall '-P 2ybc'
_space_group_name_H-M_alt 'P 1 21/c 1'
_symmetry_cell_setting monoclinic
_symmetry_space_group_name_H-M 'P 1 21/c 1'
_atom_sites_solution_hydrogens geom
_atom_sites_solution_primary direct
_atom_sites_solution_secondary difmap
_audit_creation_method SHELXL-97
_cell_angle_alpha 90.00
_cell_angle_beta 106.723(2)
_cell_angle_gamma 90.00
_cell_formula_units_Z 4
_cell_length_a 6.1927(7)
_cell_length_b 35.576(4)
_cell_length_c 8.3860(9)
_cell_measurement_reflns_used 3097
_cell_measurement_temperature 296(2)
_cell_measurement_theta_max 22.91
_cell_measurement_theta_min 2.29
_cell_volume 1769.4(3)
_computing_cell_refinement 'Bruker SAINT'
_computing_data_collection 'Bruker APEX2'
_computing_data_reduction 'Bruker SAINT'
_computing_molecular_graphics 'Bruker SHELXTL'
_computing_publication_material 'Bruker SHELXTL'
_computing_structure_refinement 'SHELXL-97 (Sheldrick, 2008)'
_computing_structure_solution 'SHELXS-97 (Sheldrick, 2008)'
_diffrn_ambient_temperature 296(2)
_diffrn_measured_fraction_theta_full 0.999
_diffrn_measured_fraction_theta_max 0.999
_diffrn_measurement_device_type 'Bruker APEX-II CCD'
_diffrn_measurement_method '\f and \w scans'
_diffrn_radiation_monochromator graphite
_diffrn_radiation_source 'fine-focus sealed tube'
_diffrn_radiation_type MoK\a
_diffrn_radiation_wavelength 0.71073
_diffrn_reflns_av_R_equivalents 0.0429
_diffrn_reflns_av_sigmaI/netI 0.0313
_diffrn_reflns_limit_h_max 7
_diffrn_reflns_limit_h_min -7
_diffrn_reflns_limit_k_max 42
_diffrn_reflns_limit_k_min -42
_diffrn_reflns_limit_l_max 9
_diffrn_reflns_limit_l_min -9
_diffrn_reflns_number 16556
_diffrn_reflns_theta_full 25.00
_diffrn_reflns_theta_max 25.00
_diffrn_reflns_theta_min 2.29
_exptl_absorpt_coefficient_mu 0.087
_exptl_absorpt_correction_T_max 0.9820
_exptl_absorpt_correction_T_min 0.9703
_exptl_absorpt_correction_type multi-scan
_exptl_absorpt_process_details sadabs,(bruker,2006)
_exptl_crystal_colour colourless
_exptl_crystal_density_diffrn 1.293
_exptl_crystal_density_method 'not measured'
_exptl_crystal_description block
_exptl_crystal_F_000 720
_exptl_crystal_size_max 0.35
_exptl_crystal_size_mid 0.29
_exptl_crystal_size_min 0.21
_refine_diff_density_max 0.776
_refine_diff_density_min -0.454
_refine_diff_density_rms 0.059
_refine_ls_extinction_method none
_refine_ls_goodness_of_fit_ref 1.099
_refine_ls_hydrogen_treatment constr
_refine_ls_matrix_type full
_refine_ls_number_parameters 236
_refine_ls_number_reflns 3114
_refine_ls_number_restraints 0
_refine_ls_restrained_S_all 1.099
_refine_ls_R_factor_all 0.1045
_refine_ls_R_factor_gt 0.0813
_refine_ls_shift/su_max 0.001
_refine_ls_shift/su_mean 0.000
_refine_ls_structure_factor_coef Fsqd
_refine_ls_weighting_details 'calc w=1/[\s^2^(Fo^2^)+(0.1137P)^2^+1.3454P] where P=(Fo^2^+2Fc^2^)/3'
_refine_ls_weighting_scheme calc
_refine_ls_wR_factor_gt 0.2228
_refine_ls_wR_factor_ref 0.2400
_reflns_number_gt 2348
_reflns_number_total 3114
_reflns_threshold_expression >2sigma(I)
_cod_data_source_file ol6b01551_si_002.cif
_cod_data_source_block anilsh
_cod_depositor_comments
;
The following automatic conversions were performed:

data item '_symmetry_cell_setting' value 'Monoclinic' was changed to
'monoclinic' in accordance with the
/home/saulius/struct/COD-crude-data/automatic-downloads/DataCite-retrospective/ACS/depositions/lib/dictionaries/cif_core.dic
dictionary named 'cif_core.dic' version 2.4.2 last updated on
2011-04-26.

Automatic conversion script
Id: cif_fix_values 6909 2019-04-08 15:41:33Z antanas 
;
_cod_original_sg_symbol_H-M 'P2(1)/c  '
_cod_database_code 1555603

loop_
_symmetry_equiv_pos_as_xyz
'x, y, z'
'-x, y+1/2, -z+1/2'
'-x, -y, -z'
'x, -y-1/2, z-1/2'

loop_
_atom_site_label
_atom_site_type_symbol
_atom_site_fract_x
_atom_site_fract_y
_atom_site_fract_z
_atom_site_U_iso_or_equiv
_atom_site_adp_type
_atom_site_occupancy
_atom_site_symmetry_multiplicity
_atom_site_calc_flag
_atom_site_refinement_flags
O1 O 1.2589(5) 0.83720(8) 0.2232(4) 0.0698(8) Uani 1 1 d .
N1 N -0.0531(7) 1.03809(11) 0.2186(5) 0.0832(11) Uani 1 1 d .
N2 N 0.8636(4) 0.89612(7) 0.3091(3) 0.0442(7) Uani 1 1 d .
N3 N 1.0217(4) 0.86802(7) 0.3334(3) 0.0459(7) Uani 1 1 d .
N4 N 0.5647(8) 0.67071(11) 0.3478(6) 0.0965(13) Uani 1 1 d .
C1 C 0.0853(7) 1.01594(11) 0.2516(5) 0.0616(10) Uani 1 1 d .
C2 C 0.2564(6) 0.98740(9) 0.2933(4) 0.0510(9) Uani 1 1 d .
C3 C 0.4115(7) 0.98375(11) 0.2043(5) 0.0643(11) Uani 1 1 d .
H3 H 0.4066 1.0001 0.1167 0.077 Uiso 1 1 calc R
C4 C 0.5719(7) 0.95628(10) 0.2442(5) 0.0581(10) Uani 1 1 d .
H4 H 0.6742 0.9539 0.1825 0.070 Uiso 1 1 calc R
C5 C 0.5849(6) 0.93167(9) 0.3760(4) 0.0446(8) Uani 1 1 d .
C6 C 0.4310(6) 0.93622(10) 0.4665(4) 0.0524(9) Uani 1 1 d .
H6 H 0.4377 0.9204 0.5562 0.063 Uiso 1 1 calc R
C7 C 0.2689(6) 0.96372(10) 0.4251(5) 0.0567(9) Uani 1 1 d .
H7 H 0.1668 0.9664 0.4868 0.068 Uiso 1 1 calc R
C8 C 0.7553(5) 0.90124(9) 0.4173(4) 0.0441(8) Uani 1 1 d .
C9 C 0.7934(6) 0.87911(10) 0.5741(4) 0.0550(9) Uani 1 1 d .
H9A H 0.6844 0.8588 0.5574 0.066 Uiso 1 1 calc R
H9B H 0.7736 0.8952 0.6623 0.066 Uiso 1 1 calc R
C10 C 1.0300(6) 0.86308(11) 0.6236(4) 0.0572(9) Uani 1 1 d .
H10A H 1.0465 0.8456 0.7150 0.069 Uiso 1 1 calc R
H10B H 1.1379 0.8833 0.6617 0.069 Uiso 1 1 calc R
C11 C 1.0806(6) 0.84298(9) 0.4786(4) 0.0507(9) Uani 1 1 d .
H11 H 1.2436 0.8385 0.5087 0.061 Uiso 1 1 calc R
C12 C 1.1249(6) 0.86281(10) 0.2097(4) 0.0504(8) Uani 1 1 d .
C13 C 1.0671(7) 0.88891(12) 0.0653(5) 0.0649(10) Uani 1 1 d .
H13A H 1.1652 0.8843 -0.0028 0.097 Uiso 1 1 calc R
H13B H 1.0852 0.9144 0.1046 0.097 Uiso 1 1 calc R
H13C H 0.9135 0.8849 0.0008 0.097 Uiso 1 1 calc R
C14 C 0.9654(5) 0.80557(9) 0.4416(4) 0.0481(8) Uani 1 1 d .
C15 C 0.7480(6) 0.80150(10) 0.3411(5) 0.0595(10) Uani 1 1 d .
H15 H 0.6698 0.8224 0.2879 0.071 Uiso 1 1 calc R
C16 C 0.6447(7) 0.76704(11) 0.3184(5) 0.0677(11) Uani 1 1 d .
H16 H 0.4967 0.7649 0.2515 0.081 Uiso 1 1 calc R
C17 C 0.7577(7) 0.73554(10) 0.3933(5) 0.0591(10) Uani 1 1 d .
C18 C 0.9764(8) 0.73901(12) 0.4915(6) 0.0829(14) Uani 1 1 d .
H18 H 1.0561 0.7179 0.5415 0.100 Uiso 1 1 calc R
C19 C 1.0767(7) 0.77372(12) 0.5155(6) 0.0796(14) Uani 1 1 d .
H19 H 1.2240 0.7758 0.5836 0.095 Uiso 1 1 calc R
C20 C 0.6498(8) 0.69932(12) 0.3685(6) 0.0719(12) Uani 1 1 d .
O2 O 0.507(3) 0.9202(7) 0.865(3) 0.573(14) Uani 1 1 d .

loop_
_atom_site_aniso_label
_atom_site_aniso_U_11
_atom_site_aniso_U_22
_atom_site_aniso_U_33
_atom_site_aniso_U_23
_atom_site_aniso_U_13
_atom_site_aniso_U_12
O1 0.0617(16) 0.0695(18) 0.0839(19) -0.0047(15) 0.0299(14) 0.0123(14)
N1 0.083(3) 0.071(2) 0.101(3) 0.011(2) 0.036(2) 0.022(2)
N2 0.0438(15) 0.0419(15) 0.0466(15) -0.0035(12) 0.0128(12) -0.0016(12)
N3 0.0490(16) 0.0415(15) 0.0479(16) 0.0008(12) 0.0149(13) 0.0035(12)
N4 0.096(3) 0.062(2) 0.122(4) -0.006(2) 0.017(3) -0.021(2)
C1 0.063(2) 0.057(2) 0.072(3) -0.0051(19) 0.030(2) 0.000(2)
C2 0.051(2) 0.0448(19) 0.060(2) -0.0085(16) 0.0198(16) -0.0026(15)
C3 0.073(3) 0.060(2) 0.069(2) 0.0127(19) 0.035(2) 0.011(2)
C4 0.066(2) 0.055(2) 0.064(2) 0.0064(18) 0.0355(19) 0.0082(18)
C5 0.0502(18) 0.0391(17) 0.0465(18) -0.0065(14) 0.0169(15) -0.0070(14)
C6 0.059(2) 0.053(2) 0.0504(19) -0.0008(16) 0.0251(17) -0.0046(17)
C7 0.056(2) 0.056(2) 0.068(2) -0.0065(18) 0.0319(18) -0.0032(17)
C8 0.0485(18) 0.0411(17) 0.0436(17) -0.0040(14) 0.0146(14) -0.0047(14)
C9 0.066(2) 0.055(2) 0.0463(19) -0.0001(16) 0.0201(17) 0.0012(18)
C10 0.066(2) 0.057(2) 0.0435(18) 0.0026(16) 0.0075(16) -0.0046(18)
C11 0.0443(18) 0.050(2) 0.0517(19) 0.0025(16) 0.0040(15) -0.0013(15)
C12 0.0442(18) 0.049(2) 0.058(2) -0.0088(16) 0.0146(16) -0.0014(16)
C13 0.079(3) 0.069(3) 0.054(2) -0.0033(19) 0.0299(19) -0.001(2)
C14 0.0456(19) 0.0439(19) 0.0509(19) 0.0018(15) 0.0079(15) 0.0021(15)
C15 0.048(2) 0.045(2) 0.074(2) 0.0020(17) -0.0007(18) 0.0043(16)
C16 0.050(2) 0.056(2) 0.083(3) -0.005(2) -0.0031(19) -0.0029(18)
C17 0.061(2) 0.047(2) 0.066(2) 0.0006(17) 0.0133(19) -0.0044(18)
C18 0.077(3) 0.049(2) 0.099(3) 0.018(2) -0.012(2) 0.002(2)
C19 0.057(2) 0.061(3) 0.095(3) 0.023(2) -0.018(2) -0.002(2)
C20 0.074(3) 0.056(3) 0.081(3) -0.003(2) 0.014(2) -0.006(2)
O2 0.357(19) 0.95(5) 0.40(2) 0.00(3) 0.092(16) -0.01(3)

loop_
_atom_type_symbol
_atom_type_description
_atom_type_scat_dispersion_real
_atom_type_scat_dispersion_imag
_atom_type_scat_source
C C 0.0033 0.0016 'International Tables Vol C Tables 4.2.6.8 and 6.1.1.4'
H H 0.0000 0.0000 'International Tables Vol C Tables 4.2.6.8 and 6.1.1.4'
N N 0.0061 0.0033 'International Tables Vol C Tables 4.2.6.8 and 6.1.1.4'
O O 0.0106 0.0060 'International Tables Vol C Tables 4.2.6.8 and 6.1.1.4'

loop_
_geom_angle_atom_site_label_1
_geom_angle_atom_site_label_2
_geom_angle_atom_site_label_3
_geom_angle
C8 N2 N3 119.5(3)
N2 N3 C12 116.8(3)
N2 N3 C11 124.2(3)
C12 N3 C11 119.0(3)
N1 C1 C2 178.8(4)
C7 C2 C3 119.3(3)
C7 C2 C1 119.7(3)
C3 C2 C1 120.9(3)
C4 C3 C2 120.3(3)
C4 C3 H3 119.8
C2 C3 H3 119.8
C3 C4 C5 121.1(3)
C3 C4 H4 119.4
C5 C4 H4 119.4
C6 C5 C4 117.9(3)
C6 C5 C8 120.8(3)
C4 C5 C8 121.3(3)
C7 C6 C5 120.8(3)
C7 C6 H6 119.6
C5 C6 H6 119.6
C6 C7 C2 120.5(3)
C6 C7 H7 119.7
C2 C7 H7 119.7
N2 C8 C5 114.8(3)
N2 C8 C9 124.4(3)
C5 C8 C9 120.9(3)
C8 C9 C10 109.6(3)
C8 C9 H9A 109.8
C10 C9 H9A 109.8
C8 C9 H9B 109.8
C10 C9 H9B 109.8
H9A C9 H9B 108.2
C9 C10 C11 111.4(3)
C9 C10 H10A 109.4
C11 C10 H10A 109.4
C9 C10 H10B 109.4
C11 C10 H10B 109.4
H10A C10 H10B 108.0
N3 C11 C14 112.2(3)
N3 C11 C10 108.6(3)
C14 C11 C10 112.8(3)
N3 C11 H11 107.7
C14 C11 H11 107.7
C10 C11 H11 107.7
O1 C12 N3 118.9(3)
O1 C12 C13 122.8(3)
N3 C12 C13 118.3(3)
C12 C13 H13A 109.5
C12 C13 H13B 109.5
H13A C13 H13B 109.5
C12 C13 H13C 109.5
H13A C13 H13C 109.5
H13B C13 H13C 109.5
C15 C14 C19 117.6(3)
C15 C14 C11 122.9(3)
C19 C14 C11 119.4(3)
C16 C15 C14 121.0(3)
C16 C15 H15 119.5
C14 C15 H15 119.5
C15 C16 C17 120.7(3)
C15 C16 H16 119.7
C17 C16 H16 119.7
C18 C17 C16 119.1(4)
C18 C17 C20 120.3(4)
C16 C17 C20 120.7(4)
C19 C18 C17 119.7(4)
C19 C18 H18 120.1
C17 C18 H18 120.1
C18 C19 C14 121.9(4)
C18 C19 H19 119.1
C14 C19 H19 119.1
N4 C20 C17 179.6(5)

loop_
_geom_bond_atom_site_label_1
_geom_bond_atom_site_label_2
_geom_bond_distance
O1 C12 1.216(4)
N1 C1 1.138(5)
N2 C8 1.288(4)
N2 N3 1.373(4)
N3 C12 1.379(4)
N3 C11 1.467(4)
N4 C20 1.136(5)
C1 C2 1.436(5)
C2 C7 1.374(5)
C2 C3 1.382(5)
C3 C4 1.364(5)
C3 H3 0.9300
C4 C5 1.394(5)
C4 H4 0.9300
C5 C6 1.388(5)
C5 C8 1.481(5)
C6 C7 1.373(5)
C6 H6 0.9300
C7 H7 0.9300
C8 C9 1.492(5)
C9 C10 1.515(5)
C9 H9A 0.9700
C9 H9B 0.9700
C10 C11 1.519(5)
C10 H10A 0.9700
C10 H10B 0.9700
C11 C14 1.500(5)
C11 H11 0.9800
C12 C13 1.485(5)
C13 H13A 0.9600
C13 H13B 0.9600
C13 H13C 0.9600
C14 C15 1.375(5)
C14 C19 1.377(5)
C15 C16 1.371(5)
C15 H15 0.9300
C16 C17 1.374(5)
C16 H16 0.9300
C17 C18 1.373(6)
C17 C20 1.439(6)
C18 C19 1.371(6)
C18 H18 0.9300
C19 H19 0.9300

loop_
_geom_torsion_atom_site_label_1
_geom_torsion_atom_site_label_2
_geom_torsion_atom_site_label_3
_geom_torsion_atom_site_label_4
_geom_torsion
C8 N2 N3 C12 177.2(3)
C8 N2 N3 C11 -0.9(4)
N1 C1 C2 C7 -50(21)
N1 C1 C2 C3 131(21)
C7 C2 C3 C4 1.7(6)
C1 C2 C3 C4 -179.4(4)
C2 C3 C4 C5 -0.7(6)
C3 C4 C5 C6 -0.6(5)
C3 C4 C5 C8 178.5(3)
C4 C5 C6 C7 1.1(5)
C8 C5 C6 C7 -178.1(3)
C5 C6 C7 C2 -0.2(5)
C3 C2 C7 C6 -1.2(6)
C1 C2 C7 C6 179.8(3)
N3 N2 C8 C5 -178.5(3)
N3 N2 C8 C9 1.8(5)
C6 C5 C8 N2 169.3(3)
C4 C5 C8 N2 -9.8(5)
C6 C5 C8 C9 -11.0(5)
C4 C5 C8 C9 169.9(3)
N2 C8 C9 C10 24.3(5)
C5 C8 C9 C10 -155.3(3)
C8 C9 C10 C11 -50.1(4)
N2 N3 C11 C14 99.5(3)
C12 N3 C11 C14 -78.5(4)
N2 N3 C11 C10 -25.9(4)
C12 N3 C11 C10 156.1(3)
C9 C10 C11 N3 50.5(4)
C9 C10 C11 C14 -74.5(4)
N2 N3 C12 O1 -176.9(3)
C11 N3 C12 O1 1.2(5)
N2 N3 C12 C13 3.1(4)
C11 N3 C12 C13 -178.7(3)
N3 C11 C14 C15 -37.6(5)
C10 C11 C14 C15 85.4(4)
N3 C11 C14 C19 144.9(4)
C10 C11 C14 C19 -92.0(4)
C19 C14 C15 C16 1.3(6)
C11 C14 C15 C16 -176.2(4)
C14 C15 C16 C17 -1.1(7)
C15 C16 C17 C18 -0.1(7)
C15 C16 C17 C20 -179.6(4)
C16 C17 C18 C19 1.2(7)
C20 C17 C18 C19 -179.4(5)
C17 C18 C19 C14 -1.0(8)
C15 C14 C19 C18 -0.2(7)
C11 C14 C19 C18 177.4(4)
C18 C17 C20 N4 -106(70)
C16 C17 C20 N4 74(70)
